data_4333573
loop_
_publ_author_name
'Sang Ho Lim'
'Jennifer C. Schmitt'
'Jason Shearer'
'Jianhua Jia'
'Marilyn M. Olmstead'
'James C. Fettinger'
'Alan L. Balch'

_publ_section_title
;
 Crystallographic and Computational Studies of Luminescent, Binuclear
 Gold(I) Complexes, AuI2(Ph2P(CH2)nPPh2)2I2 (n= 3-6)
;
_journal_name_full 'Inorganic Chemistry'
_journal_page_first 823
_journal_page_last 831
_journal_paper_doi 10.1021/ic301954n
_journal_volume 52
_journal_year 2013
_chemical_formula_moiety 'C56 H56 Au2 I2 P4'
_chemical_formula_sum 'C56 H56 Au2 I2 P4'
_chemical_formula_weight 1500.62
_chemical_name_common Au2[dpp-butane]2I2
_chemical_name_systematic
; 
 ? 
;
_space_group_IT_number 14
_symmetry_cell_setting monoclinic
_symmetry_space_group_name_Hall '-P 2ybc'
_symmetry_space_group_name_H-M 'P 1 21/c 1'
_atom_sites_solution_hydrogens geom
_atom_sites_solution_primary direct
_atom_sites_solution_secondary difmap
_audit_creation_method SHELXL-97
_cell_angle_alpha 90.00
_cell_angle_beta 119.930(5)
_cell_angle_gamma 90.00
_cell_formula_units_Z 2
_cell_length_a 10.124(2)
_cell_length_b 18.692(2)
_cell_length_c 15.574(2)
_cell_measurement_reflns_used 9974
_cell_measurement_temperature 90(2)
_cell_measurement_theta_max 30.582
_cell_measurement_theta_min 2.564
_cell_volume 2554.1(7)
_computing_cell_refinement SAINT
_computing_data_collection 'SMART 5.054 (Bruker, 2003)'
_computing_data_reduction 'SAINT 6.45A (Bruker, 2003)'
_computing_molecular_graphics 'SHELXTL 5.1, XP (Sheldrick, 1994)'
_computing_publication_material 'SHELXS-97 (Sheldrick, 2008)'
_computing_structure_refinement 'SHELXL-97 (Sheldrick, 2008)'
_computing_structure_solution 'SHELXS-97 (Sheldrick, 2008)'
_diffrn_ambient_temperature 90(2)
_diffrn_detector_area_resol_mean 8.3
_diffrn_measured_fraction_theta_full 0.999
_diffrn_measured_fraction_theta_max 0.999
_diffrn_measurement_device_type 'Bruker SMART 1000'
_diffrn_measurement_method \w
_diffrn_radiation_monochromator graphite
_diffrn_radiation_source 'fine-focus sealed tube'
_diffrn_radiation_type MoK\a
_diffrn_radiation_wavelength 0.71073
_diffrn_reflns_av_R_equivalents 0.0318
_diffrn_reflns_av_sigmaI/netI 0.0277
_diffrn_reflns_limit_h_max 14
_diffrn_reflns_limit_h_min -14
_diffrn_reflns_limit_k_max 26
_diffrn_reflns_limit_k_min -26
_diffrn_reflns_limit_l_max 22
_diffrn_reflns_limit_l_min -22
_diffrn_reflns_number 35236
_diffrn_reflns_theta_full 30.59
_diffrn_reflns_theta_max 30.59
_diffrn_reflns_theta_min 2.31
_exptl_absorpt_coefficient_mu 7.108
_exptl_absorpt_correction_T_max 0.6750
_exptl_absorpt_correction_T_min 0.5367
_exptl_absorpt_correction_type multi-scan
_exptl_absorpt_process_details 'SADABS 2.10 (Sheldrick, 2003)'
_exptl_crystal_colour colorless
_exptl_crystal_density_diffrn 1.951
_exptl_crystal_description block
_exptl_crystal_F_000 1432
_exptl_crystal_size_max 0.10
_exptl_crystal_size_mid 0.08
_exptl_crystal_size_min 0.06
_refine_diff_density_max 0.912
_refine_diff_density_min -0.773
_refine_diff_density_rms 0.109
_refine_ls_extinction_method none
_refine_ls_goodness_of_fit_ref 1.013
_refine_ls_hydrogen_treatment constr
_refine_ls_matrix_type full
_refine_ls_number_parameters 289
_refine_ls_number_reflns 7857
_refine_ls_number_restraints 0
_refine_ls_restrained_S_all 1.013
_refine_ls_R_factor_all 0.0239
_refine_ls_R_factor_gt 0.0189
_refine_ls_shift/su_max 0.003
_refine_ls_shift/su_mean 0.000
_refine_ls_structure_factor_coef Fsqd
_refine_ls_weighting_details 'calc w=1/[\s^2^(Fo^2^)+(0.0140P)^2^+1.9189P] where P=(Fo^2^+2Fc^2^)/3'
_refine_ls_weighting_scheme calc
_refine_ls_wR_factor_gt 0.0396
_refine_ls_wR_factor_ref 0.0409
_reflns_number_gt 7093
_reflns_number_total 7857
_reflns_threshold_expression >2sigma(I)
_cod_data_source_file ic301954n_si_001_2.cif
_cod_data_source_block jj94
_cod_original_sg_symbol_H-M 'P 21/c'
_cod_database_code 4333573

loop_
_symmetry_equiv_pos_as_xyz
'x, y, z'
'-x, y+1/2, -z+1/2'
'-x, -y, -z'
'x, -y-1/2, z-1/2'

loop_
_atom_site_label
_atom_site_type_symbol
_atom_site_fract_x
_atom_site_fract_y
_atom_site_fract_z
_atom_site_U_iso_or_equiv
_atom_site_adp_type
_atom_site_occupancy
_atom_site_symmetry_multiplicity
_atom_site_calc_flag
_atom_site_refinement_flags
Au1 Au 0.124608(9) 0.519257(4) 0.153014(6) 0.01230(2) Uani 1 1 d .
I1 I -0.127006(16) 0.603737(7) -0.024316(10) 0.01316(3) Uani 1 1 d .
P1 P 0.37178(6) 0.55629(3) 0.20831(4) 0.01034(10) Uani 1 1 d .
P2 P -0.04323(6) 0.48332(3) 0.20573(4) 0.01083(10) Uani 1 1 d .
C1 C 0.4998(2) 0.49590(11) 0.30812(16) 0.0129(4) Uani 1 1 d .
C2 C 0.5181(3) 0.42582(12) 0.28392(17) 0.0166(4) Uani 1 1 d .
H2A H 0.4672 0.4110 0.2166 0.020 Uiso 1 1 calc R
C3 C 0.6106(3) 0.37776(12) 0.35801(18) 0.0189(5) Uani 1 1 d .
H3A H 0.6236 0.3305 0.3409 0.023 Uiso 1 1 calc R
C4 C 0.6841(3) 0.39854(13) 0.45677(18) 0.0191(5) Uani 1 1 d .
H4A H 0.7473 0.3657 0.5073 0.023 Uiso 1 1 calc R
C5 C 0.6644(3) 0.46749(13) 0.48094(18) 0.0208(5) Uani 1 1 d .
H5A H 0.7135 0.4817 0.5485 0.025 Uiso 1 1 calc R
C6 C 0.5733(3) 0.51610(12) 0.40727(17) 0.0172(4) Uani 1 1 d .
H6A H 0.5612 0.5633 0.4248 0.021 Uiso 1 1 calc R
C7 C 0.4158(2) 0.64357(11) 0.26773(15) 0.0124(4) Uani 1 1 d .
C8 C 0.5396(2) 0.68445(12) 0.27934(17) 0.0154(4) Uani 1 1 d .
H8A H 0.5996 0.6681 0.2519 0.018 Uiso 1 1 calc R
C9 C 0.5750(3) 0.74877(12) 0.33080(18) 0.0191(5) Uani 1 1 d .
H9A H 0.6583 0.7765 0.3377 0.023 Uiso 1 1 calc R
C10 C 0.4897(3) 0.77261(12) 0.37205(17) 0.0196(5) Uani 1 1 d .
H10A H 0.5151 0.8163 0.4079 0.023 Uiso 1 1 calc R
C11 C 0.3665(3) 0.73236(13) 0.36097(18) 0.0203(5) Uani 1 1 d .
H11A H 0.3078 0.7487 0.3893 0.024 Uiso 1 1 calc R
C12 C 0.3290(3) 0.66825(12) 0.30845(17) 0.0172(4) Uani 1 1 d .
H12A H 0.2441 0.6412 0.3004 0.021 Uiso 1 1 calc R
C13 C 0.4579(2) 0.55574(12) 0.12877(16) 0.0139(4) Uani 1 1 d .
H13A H 0.5694 0.5616 0.1716 0.017 Uiso 1 1 calc R
H13B H 0.4403 0.5080 0.0972 0.017 Uiso 1 1 calc R
C14 C 0.4012(3) 0.61261(12) 0.04674(16) 0.0161(4) Uani 1 1 d .
H14A H 0.4006 0.6596 0.0758 0.019 Uiso 1 1 calc R
H14B H 0.4744 0.6156 0.0222 0.019 Uiso 1 1 calc R
C15 C 0.2422(2) 0.59844(11) -0.04131(16) 0.0140(4) Uani 1 1 d .
H15A H 0.2031 0.6431 -0.0801 0.017 Uiso 1 1 calc R
H15B H 0.1731 0.5854 -0.0160 0.017 Uiso 1 1 calc R
C16 C -0.2382(2) 0.46115(11) 0.11023(16) 0.0127(4) Uani 1 1 d .
H16A H -0.2967 0.4457 0.1424 0.015 Uiso 1 1 calc R
H16B H -0.2880 0.5044 0.0705 0.015 Uiso 1 1 calc R
C17 C -0.0662(2) 0.55273(11) 0.28021(16) 0.0120(4) Uani 1 1 d .
C18 C -0.0560(2) 0.62413(11) 0.25634(17) 0.0145(4) Uani 1 1 d .
H18A H -0.0438 0.6347 0.2010 0.017 Uiso 1 1 calc R
C19 C -0.0637(3) 0.67958(12) 0.31349(17) 0.0171(4) Uani 1 1 d .
H19A H -0.0570 0.7278 0.2969 0.020 Uiso 1 1 calc R
C20 C -0.0810(3) 0.66460(12) 0.39438(17) 0.0167(4) Uani 1 1 d .
H20A H -0.0832 0.7024 0.4344 0.020 Uiso 1 1 calc R
C21 C -0.0951(3) 0.59410(13) 0.41699(17) 0.0184(4) Uani 1 1 d .
H21A H -0.1093 0.5840 0.4716 0.022 Uiso 1 1 calc R
C22 C -0.0886(3) 0.53809(13) 0.36003(17) 0.0164(4) Uani 1 1 d .
H22A H -0.0994 0.4900 0.3755 0.020 Uiso 1 1 calc R
C23 C 0.0279(2) 0.40421(11) 0.28433(15) 0.0123(4) Uani 1 1 d .
C24 C -0.0667(3) 0.35737(12) 0.29916(16) 0.0159(4) Uani 1 1 d .
H24A H -0.1729 0.3667 0.2687 0.019 Uiso 1 1 calc R
C25 C -0.0053(3) 0.29700(12) 0.35854(17) 0.0181(5) Uani 1 1 d .
H25A H -0.0701 0.2649 0.3676 0.022 Uiso 1 1 calc R
C26 C 0.1501(3) 0.28342(12) 0.40449(17) 0.0201(5) Uani 1 1 d .
H26A H 0.1915 0.2425 0.4455 0.024 Uiso 1 1 calc R
C27 C 0.2448(3) 0.32976(12) 0.39036(18) 0.0199(5) Uani 1 1 d .
H27A H 0.3512 0.3207 0.4222 0.024 Uiso 1 1 calc R
C28 C 0.1841(3) 0.38942(12) 0.32962(17) 0.0161(4) Uani 1 1 d .
H28A H 0.2489 0.4203 0.3188 0.019 Uiso 1 1 calc R

loop_
_atom_site_aniso_label
_atom_site_aniso_U_11
_atom_site_aniso_U_22
_atom_site_aniso_U_33
_atom_site_aniso_U_23
_atom_site_aniso_U_13
_atom_site_aniso_U_12
Au1 0.01181(4) 0.01384(4) 0.01184(4) -0.00061(3) 0.00634(3) -0.00210(3)
I1 0.01613(6) 0.01061(6) 0.01104(6) -0.00003(5) 0.00548(5) 0.00365(5)
P1 0.0108(2) 0.0094(2) 0.0099(2) -0.00042(19) 0.00452(19) -0.00034(19)
P2 0.0119(2) 0.0105(2) 0.0105(2) 0.00059(19) 0.0059(2) -0.00047(19)
C1 0.0108(9) 0.0137(9) 0.0131(10) 0.0010(8) 0.0052(8) -0.0007(7)
C2 0.0161(10) 0.0145(10) 0.0154(10) 0.0005(8) 0.0049(9) 0.0023(8)
C3 0.0201(11) 0.0135(10) 0.0198(12) 0.0025(9) 0.0076(10) 0.0035(8)
C4 0.0157(10) 0.0201(11) 0.0171(11) 0.0074(9) 0.0047(9) 0.0028(9)
C5 0.0212(12) 0.0234(12) 0.0117(10) 0.0010(9) 0.0036(9) 0.0006(9)
C6 0.0182(11) 0.0167(10) 0.0141(10) -0.0012(9) 0.0063(9) 0.0002(8)
C7 0.0131(9) 0.0091(9) 0.0114(9) -0.0009(8) 0.0034(8) -0.0010(7)
C8 0.0145(10) 0.0144(10) 0.0153(10) -0.0013(8) 0.0059(8) -0.0019(8)
C9 0.0204(11) 0.0143(10) 0.0171(11) -0.0003(9) 0.0052(9) -0.0034(8)
C10 0.0255(12) 0.0111(10) 0.0163(11) -0.0025(8) 0.0061(9) 0.0005(9)
C11 0.0251(12) 0.0165(10) 0.0206(12) -0.0019(9) 0.0123(10) 0.0054(9)
C12 0.0171(10) 0.0165(10) 0.0189(11) -0.0019(9) 0.0097(9) 0.0004(8)
C13 0.0128(9) 0.0153(10) 0.0132(10) -0.0021(8) 0.0063(8) -0.0020(8)
C14 0.0176(10) 0.0167(10) 0.0126(10) 0.0013(8) 0.0063(9) -0.0042(8)
C15 0.0157(10) 0.0128(9) 0.0129(10) 0.0006(8) 0.0066(8) -0.0013(8)
C16 0.0115(9) 0.0145(9) 0.0124(10) 0.0003(8) 0.0061(8) 0.0003(7)
C17 0.0097(9) 0.0136(9) 0.0117(9) -0.0001(8) 0.0047(8) 0.0010(7)
C18 0.0176(10) 0.0144(10) 0.0133(10) 0.0011(8) 0.0091(9) 0.0023(8)
C19 0.0188(11) 0.0151(10) 0.0162(11) 0.0000(9) 0.0079(9) 0.0025(8)
C20 0.0153(10) 0.0196(10) 0.0142(10) -0.0018(9) 0.0067(9) 0.0034(8)
C21 0.0194(11) 0.0244(12) 0.0148(10) 0.0008(9) 0.0111(9) 0.0016(9)
C22 0.0169(10) 0.0182(10) 0.0147(10) 0.0019(8) 0.0082(9) -0.0003(8)
C23 0.0163(10) 0.0113(9) 0.0094(9) -0.0010(8) 0.0065(8) -0.0017(8)
C24 0.0174(10) 0.0174(10) 0.0136(10) -0.0004(8) 0.0084(9) -0.0029(8)
C25 0.0275(12) 0.0144(10) 0.0146(10) 0.0001(8) 0.0122(10) -0.0053(9)
C26 0.0307(13) 0.0141(10) 0.0136(10) 0.0018(8) 0.0095(10) 0.0008(9)
C27 0.0206(11) 0.0173(11) 0.0185(11) 0.0031(9) 0.0073(10) 0.0038(9)
C28 0.0181(11) 0.0132(10) 0.0148(10) 0.0011(8) 0.0065(9) -0.0006(8)

loop_
_atom_type_symbol
_atom_type_description
_atom_type_scat_dispersion_real
_atom_type_scat_dispersion_imag
_atom_type_scat_source
C C 0.0033 0.0016 'International Tables Vol C Tables 4.2.6.8 and 6.1.1.4'
H H 0.0000 0.0000 'International Tables Vol C Tables 4.2.6.8 and 6.1.1.4'
Au Au -2.0133 8.8022 'International Tables Vol C Tables 4.2.6.8 and 6.1.1.4'
I I -0.4742 1.8119 'International Tables Vol C Tables 4.2.6.8 and 6.1.1.4'
P P 0.1023 0.0942 'International Tables Vol C Tables 4.2.6.8 and 6.1.1.4'

loop_
_geom_angle_atom_site_label_1
_geom_angle_atom_site_label_2
_geom_angle_atom_site_label_3
_geom_angle
_geom_angle_site_symmetry_1
_geom_angle_site_symmetry_3
P1 Au1 P2 143.31(2) . .
P1 Au1 I1 96.218(15) . 3_565
P2 Au1 I1 105.098(15) . 3_565
P1 Au1 I1 115.841(16) . .
P2 Au1 I1 92.369(19) . .
I1 Au1 I1 94.061(10) 3_565 .
Au1 I1 Au1 85.939(10) 3_565 .
C7 P1 C1 103.35(10) . .
C7 P1 C13 105.66(10) . .
C1 P1 C13 101.28(10) . .
C7 P1 Au1 113.81(7) . .
C1 P1 Au1 107.93(7) . .
C13 P1 Au1 122.53(7) . .
C23 P2 C16 105.46(10) . .
C23 P2 C17 106.37(10) . .
C16 P2 C17 104.40(10) . .
C23 P2 Au1 110.97(7) . .
C16 P2 Au1 117.41(7) . .
C17 P2 Au1 111.43(7) . .
C6 C1 C2 118.9(2) . .
C6 C1 P1 122.31(17) . .
C2 C1 P1 118.71(17) . .
C3 C2 C1 120.3(2) . .
C3 C2 H2A 119.8 . .
C1 C2 H2A 119.8 . .
C4 C3 C2 120.3(2) . .
C4 C3 H3A 119.8 . .
C2 C3 H3A 119.8 . .
C5 C4 C3 119.4(2) . .
C5 C4 H4A 120.3 . .
C3 C4 H4A 120.3 . .
C4 C5 C6 120.6(2) . .
C4 C5 H5A 119.7 . .
C6 C5 H5A 119.7 . .
C1 C6 C5 120.4(2) . .
C1 C6 H6A 119.8 . .
C5 C6 H6A 119.8 . .
C12 C7 C8 119.2(2) . .
C12 C7 P1 118.59(16) . .
C8 C7 P1 122.12(17) . .
C9 C8 C7 120.2(2) . .
C9 C8 H8A 119.9 . .
C7 C8 H8A 119.9 . .
C10 C9 C8 120.4(2) . .
C10 C9 H9A 119.8 . .
C8 C9 H9A 119.8 . .
C9 C10 C11 119.8(2) . .
C9 C10 H10A 120.1 . .
C11 C10 H10A 120.1 . .
C10 C11 C12 120.1(2) . .
C10 C11 H11A 119.9 . .
C12 C11 H11A 119.9 . .
C11 C12 C7 120.2(2) . .
C11 C12 H12A 119.9 . .
C7 C12 H12A 119.9 . .
C14 C13 P1 116.80(15) . .
C14 C13 H13A 108.1 . .
P1 C13 H13A 108.1 . .
C14 C13 H13B 108.1 . .
P1 C13 H13B 108.1 . .
H13A C13 H13B 107.3 . .
C15 C14 C13 114.52(18) . .
C15 C14 H14A 108.6 . .
C13 C14 H14A 108.6 . .
C15 C14 H14B 108.6 . .
C13 C14 H14B 108.6 . .
H14A C14 H14B 107.6 . .
C14 C15 C16 113.67(18) . 3_565
C14 C15 H15A 108.8 . .
C16 C15 H15A 108.8 3_565 .
C14 C15 H15B 108.8 . .
C16 C15 H15B 108.8 3_565 .
H15A C15 H15B 107.7 . .
C15 C16 P2 111.97(15) 3_565 .
C15 C16 H16A 109.2 3_565 .
P2 C16 H16A 109.2 . .
C15 C16 H16B 109.2 3_565 .
P2 C16 H16B 109.2 . .
H16A C16 H16B 107.9 . .
C22 C17 C18 119.2(2) . .
C22 C17 P2 123.59(17) . .
C18 C17 P2 117.16(16) . .
C19 C18 C17 120.2(2) . .
C19 C18 H18A 119.9 . .
C17 C18 H18A 119.9 . .
C20 C19 C18 120.2(2) . .
C20 C19 H19A 119.9 . .
C18 C19 H19A 119.9 . .
C19 C20 C21 119.9(2) . .
C19 C20 H20A 120.1 . .
C21 C20 H20A 120.1 . .
C20 C21 C22 120.5(2) . .
C20 C21 H21A 119.8 . .
C22 C21 H21A 119.8 . .
C21 C22 C17 119.9(2) . .
C21 C22 H22A 120.0 . .
C17 C22 H22A 120.0 . .
C24 C23 C28 119.1(2) . .
C24 C23 P2 123.00(17) . .
C28 C23 P2 117.84(16) . .
C25 C24 C23 120.1(2) . .
C25 C24 H24A 120.0 . .
C23 C24 H24A 120.0 . .
C26 C25 C24 120.4(2) . .
C26 C25 H25A 119.8 . .
C24 C25 H25A 119.8 . .
C25 C26 C27 119.9(2) . .
C25 C26 H26A 120.1 . .
C27 C26 H26A 120.1 . .
C26 C27 C28 120.1(2) . .
C26 C27 H27A 119.9 . .
C28 C27 H27A 119.9 . .
C27 C28 C23 120.3(2) . .
C27 C28 H28A 119.8 . .
C23 C28 H28A 119.8 . .

loop_
_geom_bond_atom_site_label_1
_geom_bond_atom_site_label_2
_geom_bond_distance
_geom_bond_site_symmetry_2
Au1 P1 2.3092(7) .
Au1 P2 2.3248(6) .
Au1 I1 3.0580(3) 3_565
Au1 I1 3.0967(4) .
I1 Au1 3.0581(3) 3_565
P1 C7 1.818(2) .
P1 C1 1.833(2) .
P1 C13 1.837(2) .
P2 C23 1.823(2) .
P2 C16 1.831(2) .
P2 C17 1.831(2) .
C1 C6 1.391(3) .
C1 C2 1.401(3) .
C2 C3 1.392(3) .
C2 H2A 0.9500 .
C3 C4 1.389(3) .
C3 H3A 0.9500 .
C4 C5 1.385(3) .
C4 H4A 0.9500 .
C5 C6 1.392(3) .
C5 H5A 0.9500 .
C6 H6A 0.9500 .
C7 C12 1.394(3) .
C7 C8 1.400(3) .
C8 C9 1.389(3) .
C8 H8A 0.9500 .
C9 C10 1.382(3) .
C9 H9A 0.9500 .
C10 C11 1.392(3) .
C10 H10A 0.9500 .
C11 C12 1.393(3) .
C11 H11A 0.9500 .
C12 H12A 0.9500 .
C13 C14 1.536(3) .
C13 H13A 0.9900 .
C13 H13B 0.9900 .
C14 C15 1.530(3) .
C14 H14A 0.9900 .
C14 H14B 0.9900 .
C15 C16 1.533(3) 3_565
C15 H15A 0.9900 .
C15 H15B 0.9900 .
C16 C15 1.533(3) 3_565
C16 H16A 0.9900 .
C16 H16B 0.9900 .
C17 C22 1.397(3) .
C17 C18 1.403(3) .
C18 C19 1.394(3) .
C18 H18A 0.9500 .
C19 C20 1.384(3) .
C19 H19A 0.9500 .
C20 C21 1.390(3) .
C20 H20A 0.9500 .
C21 C22 1.395(3) .
C21 H21A 0.9500 .
C22 H22A 0.9500 .
C23 C24 1.399(3) .
C23 C28 1.400(3) .
C24 C25 1.393(3) .
C24 H24A 0.9500 .
C25 C26 1.388(3) .
C25 H25A 0.9500 .
C26 C27 1.389(3) .
C26 H26A 0.9500 .
C27 C28 1.391(3) .
C27 H27A 0.9500 .
C28 H28A 0.9500 .

loop_
_geom_torsion_atom_site_label_1
_geom_torsion_atom_site_label_2
_geom_torsion_atom_site_label_3
_geom_torsion_atom_site_label_4
_geom_torsion
_geom_torsion_site_symmetry_1
_geom_torsion_site_symmetry_4
P1 Au1 I1 Au1 98.918(17) . 3_565
P2 Au1 I1 Au1 -105.325(15) . 3_565
I1 Au1 I1 Au1 0.0 3_565 3_565
P2 Au1 P1 C7 -67.69(8) . .
I1 Au1 P1 C7 166.52(8) 3_565 .
I1 Au1 P1 C7 68.94(8) . .
P2 Au1 P1 C1 46.40(8) . .
I1 Au1 P1 C1 -79.39(8) 3_565 .
I1 Au1 P1 C1 -176.97(7) . .
P2 Au1 P1 C13 163.15(8) . .
I1 Au1 P1 C13 37.36(9) 3_565 .
I1 Au1 P1 C13 -60.22(9) . .
P1 Au1 P2 C23 -59.17(8) . .
I1 Au1 P2 C23 64.19(7) 3_565 .
I1 Au1 P2 C23 159.04(7) . .
P1 Au1 P2 C16 179.47(8) . .
I1 Au1 P2 C16 -57.17(8) 3_565 .
I1 Au1 P2 C16 37.68(8) . .
P1 Au1 P2 C17 59.17(8) . .
I1 Au1 P2 C17 -177.47(7) 3_565 .
I1 Au1 P2 C17 -82.62(7) . .
C7 P1 C1 C6 15.7(2) . .
C13 P1 C1 C6 124.97(19) . .
Au1 P1 C1 C6 -105.18(18) . .
C7 P1 C1 C2 -167.61(18) . .
C13 P1 C1 C2 -58.32(19) . .
Au1 P1 C1 C2 71.53(18) . .
C6 C1 C2 C3 -1.1(3) . .
P1 C1 C2 C3 -177.96(18) . .
C1 C2 C3 C4 0.9(4) . .
C2 C3 C4 C5 0.1(4) . .
C3 C4 C5 C6 -0.7(4) . .
C2 C1 C6 C5 0.5(3) . .
P1 C1 C6 C5 177.22(18) . .
C4 C5 C6 C1 0.4(4) . .
C1 P1 C7 C12 -93.16(19) . .
C13 P1 C7 C12 160.86(18) . .
Au1 P1 C7 C12 23.6(2) . .
C1 P1 C7 C8 82.68(19) . .
C13 P1 C7 C8 -23.3(2) . .
Au1 P1 C7 C8 -160.53(16) . .
C12 C7 C8 C9 0.0(3) . .
P1 C7 C8 C9 -175.86(17) . .
C7 C8 C9 C10 0.8(3) . .
C8 C9 C10 C11 -0.8(4) . .
C9 C10 C11 C12 0.0(4) . .
C10 C11 C12 C7 0.8(4) . .
C8 C7 C12 C11 -0.7(3) . .
P1 C7 C12 C11 175.22(18) . .
C7 P1 C13 C14 -60.41(18) . .
C1 P1 C13 C14 -167.89(16) . .
Au1 P1 C13 C14 72.14(17) . .
P1 C13 C14 C15 -74.0(2) . .
C13 C14 C15 C16 -74.8(2) . 3_565
C23 P2 C16 C15 -66.58(17) . 3_565
C17 P2 C16 C15 -178.47(15) . 3_565
Au1 P2 C16 C15 57.60(17) . 3_565
C23 P2 C17 C22 -24.6(2) . .
C16 P2 C17 C22 86.7(2) . .
Au1 P2 C17 C22 -145.64(17) . .
C23 P2 C17 C18 153.52(17) . .
C16 P2 C17 C18 -95.24(18) . .
Au1 P2 C17 C18 32.45(18) . .
C22 C17 C18 C19 1.8(3) . .
P2 C17 C18 C19 -176.33(17) . .
C17 C18 C19 C20 0.2(3) . .
C18 C19 C20 C21 -1.8(3) . .
C19 C20 C21 C22 1.4(3) . .
C20 C21 C22 C17 0.6(3) . .
C18 C17 C22 C21 -2.3(3) . .
P2 C17 C22 C21 175.80(17) . .
C16 P2 C23 C24 -29.7(2) . .
C17 P2 C23 C24 80.8(2) . .
Au1 P2 C23 C24 -157.83(16) . .
C16 P2 C23 C28 148.80(17) . .
C17 P2 C23 C28 -100.71(18) . .
Au1 P2 C23 C28 20.65(19) . .
C28 C23 C24 C25 0.2(3) . .
P2 C23 C24 C25 178.62(17) . .
C23 C24 C25 C26 0.9(3) . .
C24 C25 C26 C27 -0.8(4) . .
C25 C26 C27 C28 -0.5(4) . .
C26 C27 C28 C23 1.6(4) . .
C24 C23 C28 C27 -1.4(3) . .
P2 C23 C28 C27 -179.97(18) . .
